data_4503747
loop_
_publ_author_name
'Chen, Zhenxia'
'Zhou, Yaming'
'Weng, Linhong'
'Zhao, Dongyuan'

_publ_section_title
;
 Mixed-Solvothermal Syntheses and Structures of Six New Zinc
 Phosphonocarboxylates with Zeolite-type and Pillar-Layered Frameworks
;
_journal_issue 11
_journal_name_full 'Crystal Growth &amp; Design'
_journal_page_first 4045
_journal_paper_doi 10.1021/cg800374s
_journal_volume 8
_journal_year 2008
_chemical_formula_sum 'C18 H24 N4 O10 P2 Zn3'
_chemical_formula_weight 714.46
_chemical_name_systematic
; 
 ? 
;
_space_group_IT_number 14
_symmetry_cell_setting monoclinic
_symmetry_space_group_name_Hall '-P 2yn'
_symmetry_space_group_name_H-M 'P 1 21/n 1'
_atom_sites_solution_hydrogens geom
_atom_sites_solution_primary direct
_atom_sites_solution_secondary difmap
_audit_creation_method SHELXL-97
_cell_angle_alpha 90.00
_cell_angle_beta 102.428(6)
_cell_angle_gamma 90.00
_cell_formula_units_Z 4
_cell_length_a 10.547(5)
_cell_length_b 14.830(6)
_cell_length_c 16.269(7)
_cell_measurement_reflns_used 863
_cell_measurement_temperature 293(2)
_cell_measurement_theta_max 24.765
_cell_measurement_theta_min 2.614
_cell_volume 2485.0(19)
_computing_cell_refinement 'Bruker SMART'
_computing_data_collection 'Bruker SMART'
_computing_data_reduction 'Bruker SHELXTL'
_computing_molecular_graphics 'Bruker SHELXTL'
_computing_publication_material 'Bruker SHELXTL'
_computing_structure_refinement 'SHELXL-97 (Sheldrick, 1997)'
_computing_structure_solution 'SHELXS-97 (Sheldrick, 1990)'
_diffrn_ambient_temperature 293(2)
_diffrn_measured_fraction_theta_full 0.991
_diffrn_measured_fraction_theta_max 0.991
_diffrn_measurement_device_type 'CCD area detector'
_diffrn_measurement_method 'phi and omega scans'
_diffrn_radiation_monochromator graphite
_diffrn_radiation_source 'fine-focus sealed tube'
_diffrn_radiation_type MoK\a
_diffrn_radiation_wavelength 0.71073
_diffrn_reflns_av_R_equivalents 0.0406
_diffrn_reflns_av_sigmaI/netI 0.0563
_diffrn_reflns_limit_h_max 12
_diffrn_reflns_limit_h_min -12
_diffrn_reflns_limit_k_max 12
_diffrn_reflns_limit_k_min -17
_diffrn_reflns_limit_l_max 17
_diffrn_reflns_limit_l_min -19
_diffrn_reflns_number 10036
_diffrn_reflns_theta_full 25.00
_diffrn_reflns_theta_max 25.00
_diffrn_reflns_theta_min 1.88
_exptl_absorpt_coefficient_mu 3.063
_exptl_absorpt_correction_T_max 0.8619
_exptl_absorpt_correction_T_min 0.5795
_exptl_absorpt_correction_type multi-scan
_exptl_absorpt_process_details sadabs
_exptl_crystal_colour colorless
_exptl_crystal_density_diffrn 1.910
_exptl_crystal_density_method 'not measured'
_exptl_crystal_description plate
_exptl_crystal_F_000 1440
_exptl_crystal_size_max 0.20
_exptl_crystal_size_mid 0.10
_exptl_crystal_size_min 0.05
_refine_diff_density_max 2.452
_refine_diff_density_min -0.978
_refine_diff_density_rms 0.181
_refine_ls_extinction_method none
_refine_ls_goodness_of_fit_ref 1.089
_refine_ls_hydrogen_treatment constr
_refine_ls_matrix_type full
_refine_ls_number_parameters 334
_refine_ls_number_reflns 4352
_refine_ls_number_restraints 0
_refine_ls_restrained_S_all 1.089
_refine_ls_R_factor_all 0.0870
_refine_ls_R_factor_gt 0.0721
_refine_ls_shift/su_max 0.001
_refine_ls_shift/su_mean 0.000
_refine_ls_structure_factor_coef Fsqd
_refine_ls_weighting_details 'calc w=1/[\s^2^(Fo^2^)+(0.0532P)^2^+57.0032P] where P=(Fo^2^+2Fc^2^)/3'
_refine_ls_weighting_scheme calc
_refine_ls_wR_factor_gt 0.1942
_refine_ls_wR_factor_ref 0.2013
_reflns_number_gt 3456
_reflns_number_total 4352
_reflns_threshold_expression >2sigma(I)
_cod_data_source_file cg800374s_si_004.cif
_cod_data_source_block IV
_cod_depositor_comments
;
The following automatic conversions were performed:

'_symmetry_cell_setting' value 'Monoclinic' changed to 'monoclinic'
according to /home/saulius/struct/CIF-dictionaries/cif_core.dic
dictionary named 'cif_core.dic' version 2.4.1 from 2010-06-29.

Automatic conversion script
Id: cif_fix_values 1715 2011-07-08 13:25:40Z adriana 
;
_cod_original_cell_volume 2484.9(18)
_cod_original_sg_symbol_H-M P2(1)/n
_cod_database_code 4503747

loop_
_symmetry_equiv_pos_as_xyz
'x, y, z'
'-x+1/2, y+1/2, -z+1/2'
'-x, -y, -z'
'x-1/2, -y-1/2, z-1/2'

loop_
_atom_site_label
_atom_site_type_symbol
_atom_site_fract_x
_atom_site_fract_y
_atom_site_fract_z
_atom_site_U_iso_or_equiv
_atom_site_adp_type
_atom_site_occupancy
_atom_site_symmetry_multiplicity
_atom_site_calc_flag
_atom_site_refinement_flags
Zn1 Zn 0.13896(12) 0.42152(9) 0.11210(8) 0.0287(3) Uani 1 1 d .
Zn2 Zn 0.09255(12) 0.73457(8) 0.15996(8) 0.0281(3) Uani 1 1 d .
Zn3 Zn 0.15854(10) 1.04717(8) 0.11296(7) 0.0220(3) Uani 1 1 d .
P1 P 0.2899(2) 0.58940(17) 0.19273(16) 0.0222(6) Uani 1 1 d .
P2 P 0.0849(2) 0.86026(18) 0.00842(16) 0.0228(6) Uani 1 1 d .
C1 C 0.4138(10) 0.5944(7) 0.1316(6) 0.024(2) Uani 1 1 d .
C2 C 0.5346(11) 0.5567(8) 0.1607(7) 0.034(3) Uani 1 1 d .
H2A H 0.5541 0.5287 0.2131 0.041 Uiso 1 1 calc R
C3 C 0.6264(11) 0.5606(8) 0.1119(7) 0.036(3) Uani 1 1 d .
H3A H 0.7077 0.5351 0.1324 0.043 Uiso 1 1 calc R
C4 C 0.6017(10) 0.6011(7) 0.0336(7) 0.029(2) Uani 1 1 d .
C5 C 0.4816(11) 0.6386(8) 0.0055(7) 0.036(3) Uani 1 1 d .
H5A H 0.4619 0.6654 -0.0474 0.043 Uiso 1 1 calc R
C6 C 0.3886(10) 0.6375(7) 0.0541(7) 0.029(2) Uani 1 1 d .
H6A H 0.3091 0.6658 0.0348 0.034 Uiso 1 1 calc R
C7 C 0.7043(11) 0.6006(8) -0.0193(7) 0.032(3) Uani 1 1 d .
C8 C 0.2283(10) 0.8808(7) -0.0330(7) 0.027(2) Uani 1 1 d .
C9 C 0.3514(10) 0.8590(8) 0.0145(7) 0.033(3) Uani 1 1 d .
H9A H 0.3593 0.8308 0.0664 0.040 Uiso 1 1 calc R
C10 C 0.4618(10) 0.8791(8) -0.0154(7) 0.033(3) Uani 1 1 d .
H10A H 0.5431 0.8629 0.0160 0.040 Uiso 1 1 calc R
C11 C 0.4517(10) 0.9227(7) -0.0912(7) 0.028(2) Uani 1 1 d .
C12 C 0.3307(11) 0.9462(9) -0.1371(7) 0.041(3) Uani 1 1 d .
H12A H 0.3236 0.9767 -0.1878 0.050 Uiso 1 1 calc R
C13 C 0.2198(11) 0.9250(10) -0.1090(8) 0.044(3) Uani 1 1 d .
H13A H 0.1388 0.9406 -0.1412 0.053 Uiso 1 1 calc R
C14 C 0.5705(11) 0.9456(8) -0.1235(7) 0.033(3) Uani 1 1 d .
N1 N 0.1159(10) 0.3548(6) 0.2193(6) 0.038(2) Uani 1 1 d .
H1A H 0.1768 0.3118 0.2332 0.045 Uiso 1 1 calc R
H1B H 0.1239 0.3938 0.2626 0.045 Uiso 1 1 calc R
N2 N -0.0547(9) 0.3938(7) 0.0673(6) 0.034(2) Uani 1 1 d .
H2B H -0.0961 0.4422 0.0409 0.041 Uiso 1 1 calc R
H2C H -0.0646 0.3474 0.0308 0.041 Uiso 1 1 calc R
N3 N 0.0277(9) 0.8373(6) 0.2254(6) 0.036(2) Uani 1 1 d .
H3B H 0.0759 0.8409 0.2781 0.044 Uiso 1 1 calc R
H3C H 0.0315 0.8906 0.1995 0.044 Uiso 1 1 calc R
N4 N -0.0655(10) 0.6660(7) 0.1768(7) 0.040(2) Uani 1 1 d .
H4A H -0.1108 0.6448 0.1273 0.048 Uiso 1 1 calc R
H4B H -0.0416 0.6190 0.2118 0.048 Uiso 1 1 calc R
C15 C -0.0139(11) 0.3142(9) 0.2016(9) 0.045(3) Uani 1 1 d .
H15A H -0.0435 0.3075 0.2538 0.054 Uiso 1 1 calc R
H15B H -0.0098 0.2547 0.1776 0.054 Uiso 1 1 calc R
C16 C -0.1074(12) 0.3701(10) 0.1426(8) 0.045(3) Uani 1 1 d .
H16A H -0.1252 0.4249 0.1707 0.054 Uiso 1 1 calc R
H16B H -0.1884 0.3374 0.1250 0.054 Uiso 1 1 calc R
C17 C -0.1444(15) 0.7296(10) 0.2132(14) 0.079(6) Uani 1 1 d .
H17A H -0.2302 0.7313 0.1767 0.095 Uiso 1 1 calc R
H17B H -0.1543 0.7053 0.2668 0.095 Uiso 1 1 calc R
C18 C -0.1024(18) 0.8146(16) 0.226(2) 0.146(13) Uani 1 1 d .
H18A H -0.1180 0.8331 0.2803 0.175 Uiso 1 1 calc R
H18B H -0.1577 0.8517 0.1840 0.175 Uiso 1 1 calc R
O1 O 0.1698(6) 0.5487(5) 0.1356(5) 0.0280(16) Uani 1 1 d .
O2 O 0.3483(7) 0.5331(5) 0.2690(4) 0.0329(17) Uani 1 1 d .
O3 O 0.2583(7) 0.6848(5) 0.2151(5) 0.0307(17) Uani 1 1 d .
O4 O 0.8149(7) 0.5756(6) 0.0143(5) 0.041(2) Uani 1 1 d .
O5 O 0.6747(9) 0.6255(6) -0.0938(5) 0.045(2) Uani 1 1 d .
O6 O 0.0992(7) 0.7659(5) 0.0467(4) 0.0287(16) Uani 1 1 d .
O7 O -0.0314(7) 0.8636(5) -0.0650(5) 0.0319(17) Uani 1 1 d .
O8 O 0.0836(7) 0.9297(5) 0.0759(4) 0.0310(17) Uani 1 1 d .
O9 O 0.6802(7) 0.9235(6) -0.0789(5) 0.0374(19) Uani 1 1 d .
O10 O 0.5553(8) 0.9841(7) -0.1931(6) 0.053(2) Uani 1 1 d .

loop_
_atom_site_aniso_label
_atom_site_aniso_U_11
_atom_site_aniso_U_22
_atom_site_aniso_U_33
_atom_site_aniso_U_23
_atom_site_aniso_U_13
_atom_site_aniso_U_12
Zn1 0.0252(6) 0.0302(7) 0.0341(7) -0.0032(5) 0.0141(5) -0.0003(5)
Zn2 0.0280(7) 0.0300(7) 0.0287(7) -0.0010(5) 0.0112(5) 0.0000(5)
Zn3 0.0176(6) 0.0269(7) 0.0229(6) -0.0007(5) 0.0075(4) -0.0022(5)
P1 0.0235(13) 0.0235(13) 0.0199(13) 0.0004(10) 0.0056(10) -0.0010(10)
P2 0.0223(13) 0.0234(13) 0.0231(13) -0.0018(11) 0.0057(10) 0.0017(10)
C1 0.026(5) 0.022(5) 0.026(5) 0.002(4) 0.012(4) 0.001(4)
C2 0.031(6) 0.040(7) 0.029(6) 0.006(5) 0.002(5) 0.001(5)
C3 0.024(6) 0.045(7) 0.042(7) 0.007(6) 0.011(5) 0.006(5)
C4 0.023(5) 0.032(6) 0.034(6) -0.005(5) 0.012(4) -0.006(4)
C5 0.028(6) 0.047(7) 0.034(6) 0.004(5) 0.010(5) 0.005(5)
C6 0.021(5) 0.032(6) 0.034(6) 0.008(5) 0.007(4) 0.005(4)
C7 0.031(6) 0.030(6) 0.039(7) -0.010(5) 0.014(5) -0.008(5)
C8 0.027(5) 0.022(5) 0.031(6) -0.002(4) 0.010(4) -0.003(4)
C9 0.025(5) 0.038(6) 0.039(6) 0.013(5) 0.009(5) -0.002(5)
C10 0.020(5) 0.034(6) 0.047(7) 0.000(5) 0.008(5) 0.000(5)
C11 0.021(5) 0.032(6) 0.037(6) -0.004(5) 0.017(4) -0.010(4)
C12 0.031(6) 0.061(8) 0.034(6) 0.015(6) 0.011(5) 0.006(6)
C13 0.026(6) 0.069(9) 0.038(7) 0.023(6) 0.008(5) 0.008(6)
C14 0.028(6) 0.036(6) 0.042(7) -0.009(5) 0.021(5) -0.001(5)
N1 0.046(6) 0.030(5) 0.036(5) 0.010(4) 0.006(4) 0.006(4)
N2 0.038(5) 0.038(5) 0.028(5) 0.000(4) 0.011(4) 0.001(4)
N3 0.043(6) 0.034(5) 0.034(5) -0.006(4) 0.015(4) -0.004(4)
N4 0.045(6) 0.032(5) 0.049(6) -0.004(5) 0.023(5) -0.011(5)
C15 0.034(7) 0.050(8) 0.055(8) 0.015(6) 0.017(6) 0.001(6)
C16 0.034(7) 0.058(8) 0.043(7) 0.004(6) 0.008(5) -0.010(6)
C17 0.048(9) 0.055(9) 0.157(18) -0.023(11) 0.074(11) -0.015(7)
C18 0.058(12) 0.13(2) 0.27(3) -0.14(2) 0.080(16) -0.036(12)
O1 0.016(3) 0.031(4) 0.038(4) 0.001(3) 0.009(3) -0.003(3)
O2 0.037(4) 0.036(4) 0.027(4) 0.007(3) 0.009(3) 0.004(3)
O3 0.024(4) 0.032(4) 0.034(4) -0.006(3) 0.001(3) -0.001(3)
O4 0.028(4) 0.060(6) 0.039(5) -0.009(4) 0.015(4) 0.004(4)
O5 0.054(5) 0.051(5) 0.035(5) -0.003(4) 0.020(4) -0.003(4)
O6 0.032(4) 0.031(4) 0.026(4) 0.002(3) 0.011(3) -0.001(3)
O7 0.024(4) 0.025(4) 0.042(4) -0.003(3) -0.003(3) 0.003(3)
O8 0.040(4) 0.026(4) 0.028(4) -0.006(3) 0.009(3) 0.001(3)
O9 0.019(4) 0.047(5) 0.050(5) -0.004(4) 0.016(3) -0.003(3)
O10 0.041(5) 0.079(7) 0.043(5) 0.017(5) 0.017(4) -0.008(5)

loop_
_atom_type_symbol
_atom_type_description
_atom_type_scat_dispersion_real
_atom_type_scat_dispersion_imag
_atom_type_scat_source
C C 0.0033 0.0016 'International Tables Vol C Tables 4.2.6.8 and 6.1.1.4'
H H 0.0000 0.0000 'International Tables Vol C Tables 4.2.6.8 and 6.1.1.4'
N N 0.0061 0.0033 'International Tables Vol C Tables 4.2.6.8 and 6.1.1.4'
O O 0.0106 0.0060 'International Tables Vol C Tables 4.2.6.8 and 6.1.1.4'
P P 0.1023 0.0942 'International Tables Vol C Tables 4.2.6.8 and 6.1.1.4'
Zn Zn 0.2839 1.4301 'International Tables Vol C Tables 4.2.6.8 and 6.1.1.4'

loop_
_geom_angle_atom_site_label_1
_geom_angle_atom_site_label_2
_geom_angle_atom_site_label_3
_geom_angle
_geom_angle_site_symmetry_1
_geom_angle_site_symmetry_3
O1 Zn1 N2 112.1(3) . .
O1 Zn1 N1 110.2(4) . .
N2 Zn1 N1 85.1(4) . .
O1 Zn1 O5 102.8(3) . 3_665
N2 Zn1 O5 138.4(4) . 3_665
N1 Zn1 O5 103.7(4) . 3_665
O1 Zn1 O4 95.9(3) . 3_665
N2 Zn1 O4 94.3(3) . 3_665
N1 Zn1 O4 152.1(4) . 3_665
O5 Zn1 O4 59.4(3) 3_665 3_665
O1 Zn1 C7 98.2(3) . 3_665
N2 Zn1 C7 119.8(4) . 3_665
N1 Zn1 C7 131.6(4) . 3_665
O5 Zn1 C7 29.9(3) 3_665 3_665
O4 Zn1 C7 29.7(3) 3_665 3_665
O6 Zn2 O3 108.8(3) . .
O6 Zn2 N4 117.0(4) . .
O3 Zn2 N4 115.8(4) . .
O6 Zn2 N3 113.8(4) . .
O3 Zn2 N3 114.3(4) . .
N4 Zn2 N3 85.8(4) . .
O7 Zn3 O2 107.6(3) 3_575 2
O7 Zn3 O9 107.8(3) 3_575 3_675
O2 Zn3 O9 121.6(3) 2 3_675
O7 Zn3 O8 106.7(3) 3_575 .
O2 Zn3 O8 96.3(3) 2 .
O9 Zn3 O8 115.6(3) 3_675 .
O2 P1 O3 112.9(4) . .
O2 P1 O1 114.9(4) . .
O3 P1 O1 108.6(4) . .
O2 P1 C1 105.0(4) . .
O3 P1 C1 108.5(4) . .
O1 P1 C1 106.5(4) . .
O8 P2 O7 114.7(4) . .
O8 P2 O6 110.2(4) . .
O7 P2 O6 110.1(4) . .
O8 P2 C8 107.2(5) . .
O7 P2 C8 107.5(5) . .
O6 P2 C8 106.8(4) . .
C2 C1 C6 118.8(9) . .
C2 C1 P1 121.3(8) . .
C6 C1 P1 120.0(8) . .
C1 C2 C3 119.8(10) . .
C1 C2 H2A 120.1 . .
C3 C2 H2A 120.1 . .
C2 C3 C4 122.2(10) . .
C2 C3 H3A 118.9 . .
C4 C3 H3A 118.9 . .
C5 C4 C3 117.5(10) . .
C5 C4 C7 122.2(10) . .
C3 C4 C7 120.2(10) . .
C4 C5 C6 121.4(11) . .
C4 C5 H5A 119.3 . .
C6 C5 H5A 119.3 . .
C5 C6 C1 120.2(10) . .
C5 C6 H6A 119.9 . .
C1 C6 H6A 119.9 . .
O4 C7 O5 122.5(10) . .
O4 C7 C4 118.0(10) . .
O5 C7 C4 119.4(10) . .
O4 C7 Zn1 62.7(6) . 3_665
O5 C7 Zn1 60.5(6) . 3_665
C4 C7 Zn1 172.1(8) . 3_665
C13 C8 C9 118.5(10) . .
C13 C8 P2 120.9(8) . .
C9 C8 P2 120.4(8) . .
C10 C9 C8 120.4(10) . .
C10 C9 H9A 119.8 . .
C8 C9 H9A 119.8 . .
C11 C10 C9 120.4(10) . .
C11 C10 H10A 119.8 . .
C9 C10 H10A 119.8 . .
C10 C11 C12 119.2(9) . .
C10 C11 C14 120.8(10) . .
C12 C11 C14 120.0(10) . .
C11 C12 C13 121.0(11) . .
C11 C12 H12A 119.5 . .
C13 C12 H12A 119.5 . .
C12 C13 C8 120.4(11) . .
C12 C13 H13A 119.8 . .
C8 C13 H13A 119.8 . .
O10 C14 O9 124.1(10) . .
O10 C14 C11 117.9(10) . .
O9 C14 C11 118.0(10) . .
C15 N1 Zn1 107.8(7) . .
C15 N1 H1A 110.1 . .
Zn1 N1 H1A 110.1 . .
C15 N1 H1B 110.1 . .
Zn1 N1 H1B 110.1 . .
H1A N1 H1B 108.5 . .
C16 N2 Zn1 105.8(7) . .
C16 N2 H2B 110.6 . .
Zn1 N2 H2B 110.6 . .
C16 N2 H2C 110.6 . .
Zn1 N2 H2C 110.6 . .
H2B N2 H2C 108.7 . .
C18 N3 Zn2 105.0(9) . .
C18 N3 H3B 110.7 . .
Zn2 N3 H3B 110.7 . .
C18 N3 H3C 110.7 . .
Zn2 N3 H3C 110.7 . .
H3B N3 H3C 108.8 . .
C17 N4 Zn2 106.7(8) . .
C17 N4 H4A 110.4 . .
Zn2 N4 H4A 110.4 . .
C17 N4 H4B 110.4 . .
Zn2 N4 H4B 110.4 . .
H4A N4 H4B 108.6 . .
N1 C15 C16 111.2(10) . .
N1 C15 H15A 109.4 . .
C16 C15 H15A 109.4 . .
N1 C15 H15B 109.4 . .
C16 C15 H15B 109.4 . .
H15A C15 H15B 108.0 . .
C15 C16 N2 110.6(10) . .
C15 C16 H16A 109.5 . .
N2 C16 H16A 109.5 . .
C15 C16 H16B 109.5 . .
N2 C16 H16B 109.5 . .
H16A C16 H16B 108.1 . .
C18 C17 N4 118.2(12) . .
C18 C17 H17A 107.8 . .
N4 C17 H17A 107.8 . .
C18 C17 H17B 107.8 . .
N4 C17 H17B 107.8 . .
H17A C17 H17B 107.1 . .
C17 C18 N3 120.8(16) . .
C17 C18 H18A 107.1 . .
N3 C18 H18A 107.1 . .
C17 C18 H18B 107.1 . .
N3 C18 H18B 107.1 . .
H18A C18 H18B 106.8 . .
P1 O1 Zn1 126.0(4) . .
P1 O2 Zn3 130.9(5) . 2_545
P1 O3 Zn2 117.9(4) . .
C7 O4 Zn1 87.6(7) . 3_665
C7 O5 Zn1 89.6(7) . 3_665
P2 O6 Zn2 126.4(4) . .
P2 O7 Zn3 135.8(5) . 3_575
P2 O8 Zn3 140.1(5) . .
C14 O9 Zn3 121.6(7) . 3_675

loop_
_geom_bond_atom_site_label_1
_geom_bond_atom_site_label_2
_geom_bond_distance
_geom_bond_site_symmetry_2
Zn1 O1 1.938(7) .
Zn1 N2 2.058(9) .
Zn1 N1 2.065(9) .
Zn1 O5 2.165(9) 3_665
Zn1 O4 2.214(8) 3_665
Zn1 C7 2.488(11) 3_665
Zn2 O6 1.917(7) .
Zn2 O3 1.932(7) .
Zn2 N4 2.021(9) .
Zn2 N3 2.058(9) .
Zn3 O7 1.925(7) 3_575
Zn3 O2 1.948(7) 2
Zn3 O9 1.948(7) 3_675
Zn3 O8 1.953(7) .
P1 O2 1.513(8) .
P1 O3 1.516(8) .
P1 O1 1.525(7) .
P1 C1 1.806(10) .
P2 O8 1.508(7) .
P2 O7 1.517(7) .
P2 O6 1.526(8) .
P2 C8 1.809(10) .
C1 C2 1.378(15) .
C1 C6 1.387(14) .
C2 C3 1.380(15) .
C2 H2A 0.9300 .
C3 C4 1.382(16) .
C3 H3A 0.9300 .
C4 C5 1.369(15) .
C4 C7 1.521(14) .
C5 C6 1.386(15) .
C5 H5A 0.9300 .
C6 H6A 0.9300 .
C7 O4 1.233(14) .
C7 O5 1.241(14) .
C7 Zn1 2.488(11) 3_665
C8 C13 1.385(15) .
C8 C9 1.398(15) .
C9 C10 1.387(15) .
C9 H9A 0.9300 .
C10 C11 1.377(16) .
C10 H10A 0.9300 .
C11 C12 1.377(16) .
C11 C14 1.498(13) .
C12 C13 1.381(16) .
C12 H12A 0.9300 .
C13 H13A 0.9300 .
C14 O10 1.246(14) .
C14 O9 1.269(14) .
N1 C15 1.466(15) .
N1 H1A 0.9000 .
N1 H1B 0.9000 .
N2 C16 1.492(14) .
N2 H2B 0.9000 .
N2 H2C 0.9000 .
N3 C18 1.416(19) .
N3 H3B 0.9000 .
N3 H3C 0.9000 .
N4 C17 1.466(16) .
N4 H4A 0.9000 .
N4 H4B 0.9000 .
C15 C16 1.474(17) .
C15 H15A 0.9700 .
C15 H15B 0.9700 .
C16 H16A 0.9700 .
C16 H16B 0.9700 .
C17 C18 1.34(2) .
C17 H17A 0.9700 .
C17 H17B 0.9700 .
C18 H18A 0.9700 .
C18 H18B 0.9700 .
O2 Zn3 1.948(7) 2_545
O4 Zn1 2.214(8) 3_665
O5 Zn1 2.165(9) 3_665
O7 Zn3 1.925(7) 3_575
O9 Zn3 1.948(7) 3_675

loop_
_geom_hbond_atom_site_label_D
_geom_hbond_atom_site_label_H
_geom_hbond_atom_site_label_A
_geom_hbond_distance_DH
_geom_hbond_distance_HA
_geom_hbond_distance_DA
_geom_hbond_angle_DHA
_geom_hbond_site_symmetry_A
N4 H4B O10 0.90 2.26 3.145(15) 168.8 4_576
N4 H4A O4 0.90 2.10 2.990(13) 168.1 1_455
N3 H3C O2 0.90 2.46 3.178(12) 136.8 2
N3 H3C O8 0.90 2.27 2.959(12) 133.0 .
N3 H3B O5 0.90 2.18 3.066(13) 169.0 4_576
N2 H2C O6 0.90 2.08 2.981(12) 174.3 3_565
N2 H2B O4 0.90 2.19 3.065(13) 163.2 1_455
N1 H1B O10 0.90 2.13 2.922(14) 145.9 4_576
N1 H1A O3 0.90 2.11 2.940(12) 152.1 2_545
